data_1563827
loop_
_publ_author_name
'Schwarzer, Sandra'
'B\"ohme, Uwe'
'Fels, Sabine'
'G\"unther, Betty'
'Brendler, Erica'

_publ_section_title
;
 (S)-N-[(2-hydroxynaphthalen-1-yl)methylidene]valine -- A valuable ligand
 for the preparation of chiral complexes
;
_journal_name_full 'Inorganica Chimica Acta'
_journal_page_first 136
_journal_page_last 147
_journal_paper_doi 10.1016/j.ica.2018.08.011
_journal_volume 483
_journal_year 2018
_chemical_absolute_configuration ad
_chemical_formula_moiety 'C24 H33 N O3 Sn'
_chemical_formula_sum 'C24 H33 N O3 Sn'
_chemical_formula_weight 502.20
_chemical_melting_point 431
_space_group_crystal_system orthorhombic
_space_group_IT_number 19
_space_group_name_Hall 'P 2ac 2ab'
_space_group_name_H-M_alt 'P 21 21 21'
_atom_sites_solution_hydrogens geom
_cell_angle_alpha 90
_cell_angle_beta 90
_cell_angle_gamma 90
_cell_formula_units_Z 4
_cell_length_a 9.2326(3)
_cell_length_b 14.8212(5)
_cell_length_c 17.0034(6)
_cell_measurement_reflns_used 5320
_cell_measurement_temperature 153(2)
_cell_measurement_theta_max 29.40
_cell_measurement_theta_min 2.60
_cell_volume 2326.71(14)
_computing_cell_refinement 'STOE X-AREA'
_computing_data_collection 'STOE X-AREA'
_computing_data_reduction 'STOE X-RED'
_computing_molecular_graphics 'ORTEP3 (Farrugia, 1997)'
_computing_publication_material 'SHELXL-2014/7 (Sheldrick 2014)'
_computing_structure_refinement 'SHELXL-2014/7 (Sheldrick 2014)'
_computing_structure_solution 'SHELXS97 (Sheldrick, 2008)'
_diffrn_ambient_temperature 153(2)
_diffrn_detector 'image plate (34 cm diameter)'
_diffrn_detector_area_resol_mean 6.67
_diffrn_detector_type STOE
_diffrn_measured_fraction_theta_full 0.995
_diffrn_measured_fraction_theta_max 0.996
_diffrn_measurement_device '2-circle goniometer'
_diffrn_measurement_device_type 'STOE IPDS 2T'
_diffrn_radiation_monochromator graphite
_diffrn_radiation_source 'fine-focus sealed tube'
_diffrn_radiation_type MoK\a
_diffrn_radiation_wavelength 0.71073
_diffrn_reflns_av_R_equivalents 0.0239
_diffrn_reflns_av_unetI/netI 0.0143
_diffrn_reflns_Laue_measured_fraction_full 0.995
_diffrn_reflns_Laue_measured_fraction_max 0.996
_diffrn_reflns_limit_h_max 11
_diffrn_reflns_limit_h_min -11
_diffrn_reflns_limit_k_max 19
_diffrn_reflns_limit_k_min 0
_diffrn_reflns_limit_l_max 22
_diffrn_reflns_limit_l_min 0
_diffrn_reflns_number 5320
_diffrn_reflns_point_group_measured_fraction_full 0.996
_diffrn_reflns_point_group_measured_fraction_max 0.997
_diffrn_reflns_theta_full 25.242
_diffrn_reflns_theta_max 27.499
_diffrn_reflns_theta_min 2.749
_exptl_absorpt_coefficient_mu 1.122
_exptl_absorpt_correction_T_max 0.7594
_exptl_absorpt_correction_T_min 0.6359
_exptl_absorpt_correction_type integration
_exptl_absorpt_process_details 'X-RED; Stoe, 2009'
_exptl_crystal_colour Yellow
_exptl_crystal_density_diffrn 1.434
_exptl_crystal_description Cube
_exptl_crystal_F_000 1032
_exptl_crystal_size_max 0.500
_exptl_crystal_size_mid 0.380
_exptl_crystal_size_min 0.320
_refine_diff_density_max 0.869
_refine_diff_density_min -0.373
_refine_diff_density_rms 0.055
_refine_ls_abs_structure_details
;
 Flack x determined using 2170 quotients [(I+)-(I-)]/[(I+)+(I-)]
 (Parsons, Flack and Wagner, Acta Cryst. B69 (2013) 249-259).
;
_refine_ls_abs_structure_Flack -0.038(7)
_refine_ls_extinction_coef .
_refine_ls_extinction_method none
_refine_ls_goodness_of_fit_ref 1.047
_refine_ls_hydrogen_treatment constr
_refine_ls_matrix_type full
_refine_ls_number_parameters 304
_refine_ls_number_reflns 5320
_refine_ls_number_restraints 100
_refine_ls_restrained_S_all 1.052
_refine_ls_R_factor_all 0.0217
_refine_ls_R_factor_gt 0.0201
_refine_ls_shift/su_max 0.002
_refine_ls_shift/su_mean 0.000
_refine_ls_structure_factor_coef Fsqd
_refine_ls_weighting_details 'w=1/[\s^2^(Fo^2^)+(0.0357P)^2^+0.3119P] where P=(Fo^2^+2Fc^2^)/3'
_refine_ls_weighting_scheme calc
_refine_ls_wR_factor_gt 0.0515
_refine_ls_wR_factor_ref 0.0520
_reflns_Friedel_coverage 0.772
_reflns_Friedel_fraction_full 0.998
_reflns_Friedel_fraction_max 0.998
_reflns_number_gt 5080
_reflns_number_total 5320
_reflns_threshold_expression 'I > 2\s(I)'
_cod_data_source_file k81F_26.cif
_cod_data_source_block k81F_26
_cod_database_code 1563827
_shelx_space_group_comment
;
The symmetry employed for this shelxl refinement is uniquely defined
by the following loop, which should always be used as a source of
symmetry information in preference to the above space-group names.
They are only intended as comments.
;
_shelx_estimated_absorpt_t_min 0.604
_shelx_estimated_absorpt_t_max 0.715

loop_
_space_group_symop_operation_xyz
'x, y, z'
'-x+1/2, -y, z+1/2'
'x+1/2, -y+1/2, -z'
'-x, y+1/2, -z+1/2'

loop_
_atom_site_label
_atom_site_type_symbol
_atom_site_fract_x
_atom_site_fract_y
_atom_site_fract_z
_atom_site_U_iso_or_equiv
_atom_site_adp_type
_atom_site_occupancy
_atom_site_site_symmetry_order
_atom_site_calc_flag
_atom_site_refinement_flags_posn
_atom_site_refinement_flags_adp
_atom_site_refinement_flags_occupancy
_atom_site_disorder_assembly
_atom_site_disorder_group
Sn1 Sn 0.05715(2) 0.52366(2) 0.88154(2) 0.02539(6) Uani 1 1 d . . . . .
O1 O 0.1951(2) 0.47959(17) 0.79015(13) 0.0321(5) Uani 1 1 d . . . . .
O2 O -0.0228(3) 0.60514(16) 0.97616(13) 0.0320(5) Uani 1 1 d . . . . .
O3 O 0.0299(3) 0.71551(18) 1.06021(14) 0.0412(6) Uani 1 1 d . . . . .
N1 N 0.1989(3) 0.63866(15) 0.88159(15) 0.0225(4) Uani 1 1 d . . . . .
C1 C 0.3738(3) 0.5974(2) 0.77723(16) 0.0231(6) Uani 1 1 d . . . . .
C2 C 0.3111(3) 0.5129(2) 0.75662(16) 0.0243(5) Uani 1 1 d . . . . .
C3 C 0.3763(4) 0.45985(19) 0.69599(17) 0.0272(6) Uani 1 1 d . . . . .
H3 H 0.3371 0.4023 0.6838 0.033 Uiso 1 1 calc R U . . .
C4 C 0.4928(4) 0.4901(2) 0.65560(17) 0.0271(6) Uani 1 1 d . . . . .
H4 H 0.5345 0.4529 0.6161 0.032 Uiso 1 1 calc R U . . .
C5 C 0.6712(4) 0.6083(2) 0.6245(2) 0.0317(6) Uani 1 1 d . . . . .
H5 H 0.7097 0.5711 0.5841 0.038 Uiso 1 1 calc R U . . .
C6 C 0.7291(4) 0.6924(2) 0.6373(2) 0.0380(8) Uani 1 1 d . . . . .
H6 H 0.8054 0.7140 0.6050 0.046 Uiso 1 1 calc R U . . .
C7 C 0.6750(4) 0.7459(3) 0.6983(2) 0.0408(8) Uani 1 1 d . . . . .
H7 H 0.7158 0.8038 0.7074 0.049 Uiso 1 1 calc R U . . .
C8 C 0.5629(4) 0.7159(2) 0.74566(18) 0.0337(6) Uani 1 1 d . . . . .
H8 H 0.5291 0.7530 0.7873 0.040 Uiso 1 1 calc R U . . .
C9 C 0.4978(3) 0.6303(2) 0.73283(17) 0.0241(5) Uani 1 1 d . . . . .
C10 C 0.5544(4) 0.57648(19) 0.67113(15) 0.0248(5) Uani 1 1 d . . . . .
C11 C 0.3155(3) 0.65188(19) 0.83900(16) 0.0229(5) Uani 1 1 d . . . . .
H11 H 0.3686 0.7051 0.8508 0.027 Uiso 1 1 calc R U . . .
C12 C 0.1635(4) 0.7107(2) 0.93957(17) 0.0254(6) Uani 1 1 d . . . . .
H12 H 0.2537 0.7259 0.9693 0.030 Uiso 1 1 calc R U . . .
C13 C 0.0510(4) 0.6755(2) 0.99805(17) 0.0293(6) Uani 1 1 d . . . . .
C14 C 0.1096(4) 0.7971(2) 0.89744(19) 0.0305(7) Uani 1 1 d . . . . .
H14 H 0.1830 0.8120 0.8562 0.037 Uiso 1 1 calc R U . . .
C15 C -0.0353(4) 0.7826(2) 0.8548(2) 0.0419(8) Uani 1 1 d . . . . .
H15A H -0.1103 0.7668 0.8932 0.063 Uiso 1 1 calc R U . . .
H15B H -0.0251 0.7335 0.8165 0.063 Uiso 1 1 calc R U . . .
H15C H -0.0630 0.8381 0.8274 0.063 Uiso 1 1 calc R U . . .
C16 C 0.1030(5) 0.8780(2) 0.9533(3) 0.0436(9) Uani 1 1 d . . . . .
H16A H 0.0208 0.8709 0.9893 0.065 Uiso 1 1 calc R U . . .
H16B H 0.0908 0.9336 0.9227 0.065 Uiso 1 1 calc R U . . .
H16C H 0.1930 0.8815 0.9837 0.065 Uiso 1 1 calc R U . . .
C17A C -0.127(2) 0.5279(11) 0.8092(12) 0.042(4) Uani 0.664(10) 1 d D U P A 1
H17A H -0.2067 0.5571 0.8389 0.051 Uiso 0.664(10) 1 calc R U P A 1
H17B H -0.1055 0.5666 0.7633 0.051 Uiso 0.664(10) 1 calc R U P A 1
C18A C -0.1793(7) 0.4413(4) 0.7804(4) 0.0499(18) Uani 0.664(10) 1 d D U P A 1
H18A H -0.1029 0.4154 0.7464 0.060 Uiso 0.664(10) 1 calc R U P A 1
H18B H -0.2644 0.4530 0.7465 0.060 Uiso 0.664(10) 1 calc R U P A 1
C19A C -0.2219(11) 0.3700(5) 0.8391(7) 0.068(3) Uani 0.664(10) 1 d D U P A 1
H19A H -0.1378 0.3562 0.8731 0.082 Uiso 0.664(10) 1 calc R U P A 1
H19B H -0.2483 0.3141 0.8105 0.082 Uiso 0.664(10) 1 calc R U P A 1
C20A C -0.3488(14) 0.3988(9) 0.8904(7) 0.093(3) Uani 0.664(10) 1 d D U P A 1
H20A H -0.3225 0.4534 0.9197 0.140 Uiso 0.664(10) 1 calc R U P A 1
H20B H -0.3724 0.3503 0.9274 0.140 Uiso 0.664(10) 1 calc R U P A 1
H20C H -0.4331 0.4114 0.8571 0.140 Uiso 0.664(10) 1 calc R U P A 1
C17B C -0.146(3) 0.5329(17) 0.8155(19) 0.026(5) Uani 0.336(10) 1 d D U P A 2
H17C H -0.1725 0.5972 0.8096 0.032 Uiso 0.336(10) 1 calc R U P A 2
H17D H -0.1306 0.5078 0.7622 0.032 Uiso 0.336(10) 1 calc R U P A 2
C18B C -0.2667(13) 0.4850(11) 0.8527(8) 0.059(4) Uani 0.336(10) 1 d D U P A 2
H18C H -0.3530 0.4963 0.8196 0.071 Uiso 0.336(10) 1 calc R U P A 2
H18D H -0.2847 0.5154 0.9036 0.071 Uiso 0.336(10) 1 calc R U P A 2
C19B C -0.265(2) 0.3880(14) 0.8689(15) 0.077(7) Uani 0.336(10) 1 d D U P A 2
H19C H -0.1788 0.3750 0.9019 0.093 Uiso 0.336(10) 1 calc R U P A 2
H19D H -0.2511 0.3559 0.8184 0.093 Uiso 0.336(10) 1 calc R U P A 2
C20B C -0.395(2) 0.3483(19) 0.9090(16) 0.106(8) Uani 0.336(10) 1 d D U P A 2
H20D H -0.4128 0.3806 0.9583 0.159 Uiso 0.336(10) 1 calc R U P A 2
H20E H -0.3770 0.2844 0.9202 0.159 Uiso 0.336(10) 1 calc R U P A 2
H20F H -0.4794 0.3540 0.8745 0.159 Uiso 0.336(10) 1 calc R U P A 2
C21 C 0.1250(5) 0.4189(2) 0.9580(2) 0.0393(8) Uani 1 1 d . U . . .
H21A H 0.0459 0.4059 0.9956 0.047 Uiso 1 1 calc R U . . .
H21B H 0.1416 0.3637 0.9265 0.047 Uiso 1 1 calc R U . . .
C22 C 0.2571(6) 0.4392(3) 1.0025(3) 0.0536(10) Uani 1 1 d . U . . .
H22A H 0.2438 0.4966 1.0315 0.064 Uiso 1 1 calc R U . . .
H22B H 0.3389 0.4472 0.9655 0.064 Uiso 1 1 calc R U . . .
C23 C 0.2940(6) 0.3633(4) 1.0614(3) 0.0575(10) Uani 1 1 d . U . . .
H23A H 0.2070 0.3499 1.0934 0.069 Uiso 1 1 calc R U . . .
H23B H 0.3190 0.3080 1.0317 0.069 Uiso 1 1 calc R U . . .
C24 C 0.4128(6) 0.3854(4) 1.1136(3) 0.0695(13) Uani 1 1 d . U . . .
H24A H 0.5013 0.3944 1.0827 0.104 Uiso 1 1 calc R U . . .
H24B H 0.4277 0.3358 1.1509 0.104 Uiso 1 1 calc R U . . .
H24C H 0.3900 0.4408 1.1425 0.104 Uiso 1 1 calc R U . . .

loop_
_atom_site_aniso_label
_atom_site_aniso_U_11
_atom_site_aniso_U_22
_atom_site_aniso_U_33
_atom_site_aniso_U_23
_atom_site_aniso_U_13
_atom_site_aniso_U_12
Sn1 0.02900(9) 0.02505(9) 0.02210(8) 0.00173(8) 0.00227(8) -0.00081(8)
O1 0.0379(12) 0.0275(10) 0.0310(10) -0.0076(10) 0.0094(8) -0.0067(11)
O2 0.0380(14) 0.0311(11) 0.0269(11) 0.0016(9) 0.0082(9) 0.0047(9)
O3 0.0562(18) 0.0411(13) 0.0263(11) -0.0061(10) 0.0116(11) 0.0089(12)
N1 0.0271(11) 0.0214(10) 0.0189(10) -0.0016(10) 0.0002(10) 0.0024(8)
C1 0.0288(14) 0.0223(13) 0.0182(13) -0.0031(10) 0.0021(11) -0.0002(11)
C2 0.0313(14) 0.0219(13) 0.0198(12) -0.0007(11) 0.0007(10) -0.0021(12)
C3 0.0388(15) 0.0207(14) 0.0221(13) -0.0051(10) -0.0007(11) -0.0016(11)
C4 0.0352(14) 0.0246(14) 0.0214(13) -0.0046(11) 0.0010(11) 0.0028(11)
C5 0.0378(15) 0.0308(14) 0.0266(14) -0.0028(12) 0.0110(14) 0.0025(12)
C6 0.0419(18) 0.0356(16) 0.0366(19) 0.0001(14) 0.0142(14) -0.0069(14)
C7 0.049(2) 0.0307(17) 0.0426(19) -0.0059(14) 0.0141(17) -0.0124(16)
C8 0.0412(17) 0.0283(14) 0.0317(15) -0.0078(11) 0.0079(16) -0.0097(15)
C9 0.0293(13) 0.0228(13) 0.0201(13) -0.0032(10) 0.0009(11) -0.0011(11)
C10 0.0280(13) 0.0255(12) 0.0208(11) -0.0029(10) 0.0016(12) 0.0019(13)
C11 0.0281(14) 0.0209(12) 0.0197(13) -0.0030(10) -0.0015(11) 0.0003(11)
C12 0.0315(15) 0.0236(13) 0.0211(13) -0.0041(11) 0.0004(11) 0.0056(12)
C13 0.0342(15) 0.0297(14) 0.0241(13) 0.0010(10) 0.0025(14) 0.0112(15)
C14 0.0355(15) 0.0233(13) 0.0326(17) 0.0010(11) 0.0019(12) 0.0059(11)
C15 0.044(2) 0.0348(16) 0.0466(18) 0.0089(14) -0.0129(16) 0.0065(15)
C16 0.049(2) 0.0280(16) 0.053(2) -0.0090(15) 0.0012(17) 0.0075(15)
C17A 0.031(6) 0.058(7) 0.038(5) 0.006(5) -0.002(4) 0.001(5)
C18A 0.048(3) 0.046(3) 0.056(4) -0.015(3) -0.023(3) 0.007(3)
C19A 0.068(6) 0.040(4) 0.097(7) 0.006(4) -0.039(5) -0.006(4)
C20A 0.086(7) 0.116(9) 0.077(7) 0.014(6) 0.004(6) -0.024(7)
C17B 0.019(7) 0.029(7) 0.032(9) -0.005(6) -0.014(7) 0.000(6)
C18B 0.042(6) 0.079(8) 0.055(6) -0.010(7) -0.009(5) 0.007(6)
C19B 0.055(9) 0.099(12) 0.078(11) 0.020(9) 0.017(8) -0.002(8)
C20B 0.074(12) 0.119(16) 0.125(17) 0.034(14) -0.005(11) -0.038(12)
C21 0.062(2) 0.0267(15) 0.0295(16) 0.0052(12) 0.0083(14) 0.0087(15)
C22 0.064(2) 0.045(2) 0.052(2) 0.0027(17) -0.0096(18) 0.012(2)
C23 0.059(2) 0.058(2) 0.055(2) 0.0140(19) 0.0039(17) 0.013(2)
C24 0.080(3) 0.075(3) 0.054(3) 0.012(2) -0.008(2) 0.022(2)

loop_
_atom_type_symbol
_atom_type_description
_atom_type_scat_dispersion_real
_atom_type_scat_dispersion_imag
_atom_type_scat_source
C C 0.0033 0.0016 'International Tables Vol C Tables 4.2.6.8 and 6.1.1.4'
H H 0.0000 0.0000 'International Tables Vol C Tables 4.2.6.8 and 6.1.1.4'
N N 0.0061 0.0033 'International Tables Vol C Tables 4.2.6.8 and 6.1.1.4'
O O 0.0106 0.0060 'International Tables Vol C Tables 4.2.6.8 and 6.1.1.4'
Sn Sn -0.6537 1.4246 'International Tables Vol C Tables 4.2.6.8 and 6.1.1.4'

loop_
_exptl_crystal_face_index_h
_exptl_crystal_face_index_k
_exptl_crystal_face_index_l
_exptl_crystal_face_perp_dist
0 -6 -5 0.1700
-10 -3 0 0.1870
9 2 -1 0.2460
0 7 -6 0.1420
0 -1 1 0.1410
0 1 1 0.1800

loop_
_geom_angle_atom_site_label_1
_geom_angle_atom_site_label_2
_geom_angle_atom_site_label_3
_geom_angle
_geom_angle_site_symmetry_1
_geom_angle_site_symmetry_3
O1 Sn1 C21 92.65(12) . .
O1 Sn1 C17B 99.1(9) . .
C21 Sn1 C17B 127.8(6) . .
O1 Sn1 O2 159.09(9) . .
C21 Sn1 O2 93.11(12) . .
C17B Sn1 O2 93.2(9) . .
O1 Sn1 C17A 93.9(6) . .
C21 Sn1 C17A 128.3(4) . .
O2 Sn1 C17A 98.3(6) . .
O1 Sn1 N1 83.01(9) . .
C21 Sn1 N1 113.61(14) . .
C17B Sn1 N1 118.2(6) . .
O2 Sn1 N1 76.26(9) . .
C17A Sn1 N1 118.1(4) . .
C2 O1 Sn1 134.2(2) . .
C13 O2 Sn1 119.1(2) . .
C11 N1 C12 116.0(2) . .
C11 N1 Sn1 128.2(2) . .
C12 N1 Sn1 115.78(19) . .
C2 C1 C11 121.6(3) . .
C2 C1 C9 119.2(2) . .
C11 C1 C9 119.2(3) . .
O1 C2 C1 123.8(3) . .
O1 C2 C3 116.8(3) . .
C1 C2 C3 119.3(3) . .
C4 C3 C2 121.3(3) . .
C4 C3 H3 119.4 . .
C2 C3 H3 119.4 . .
C3 C4 C10 121.3(3) . .
C3 C4 H4 119.3 . .
C10 C4 H4 119.3 . .
C6 C5 C10 120.6(3) . .
C6 C5 H5 119.7 . .
C10 C5 H5 119.7 . .
C5 C6 C7 119.6(3) . .
C5 C6 H6 120.2 . .
C7 C6 H6 120.2 . .
C8 C7 C6 121.1(3) . .
C8 C7 H7 119.5 . .
C6 C7 H7 119.5 . .
C7 C8 C9 120.9(3) . .
C7 C8 H8 119.5 . .
C9 C8 H8 119.5 . .
C10 C9 C8 117.4(3) . .
C10 C9 C1 119.0(3) . .
C8 C9 C1 123.6(3) . .
C9 C10 C5 120.4(3) . .
C9 C10 C4 119.7(3) . .
C5 C10 C4 119.9(3) . .
N1 C11 C1 129.0(3) . .
N1 C11 H11 115.5 . .
C1 C11 H11 115.5 . .
N1 C12 C13 109.6(2) . .
N1 C12 C14 110.9(2) . .
C13 C12 C14 111.4(3) . .
N1 C12 H12 108.3 . .
C13 C12 H12 108.3 . .
C14 C12 H12 108.3 . .
O3 C13 O2 123.4(3) . .
O3 C13 C12 120.2(3) . .
O2 C13 C12 116.3(3) . .
C16 C14 C15 111.6(3) . .
C16 C14 C12 111.9(3) . .
C15 C14 C12 112.5(3) . .
C16 C14 H14 106.8 . .
C15 C14 H14 106.8 . .
C12 C14 H14 106.8 . .
C14 C15 H15A 109.5 . .
C14 C15 H15B 109.5 . .
H15A C15 H15B 109.5 . .
C14 C15 H15C 109.5 . .
H15A C15 H15C 109.5 . .
H15B C15 H15C 109.5 . .
C14 C16 H16A 109.5 . .
C14 C16 H16B 109.5 . .
H16A C16 H16B 109.5 . .
C14 C16 H16C 109.5 . .
H16A C16 H16C 109.5 . .
H16B C16 H16C 109.5 . .
C18A C17A Sn1 116.0(12) . .
C18A C17A H17A 108.3 . .
Sn1 C17A H17A 108.3 . .
C18A C17A H17B 108.3 . .
Sn1 C17A H17B 108.3 . .
H17A C17A H17B 107.4 . .
C17A C18A C19A 118.8(9) . .
C17A C18A H18A 107.6 . .
C19A C18A H18A 107.6 . .
C17A C18A H18B 107.6 . .
C19A C18A H18B 107.6 . .
H18A C18A H18B 107.0 . .
C18A C19A C20A 112.6(8) . .
C18A C19A H19A 109.1 . .
C20A C19A H19A 109.1 . .
C18A C19A H19B 109.1 . .
C20A C19A H19B 109.1 . .
H19A C19A H19B 107.8 . .
C19A C20A H20A 109.5 . .
C19A C20A H20B 109.5 . .
H20A C20A H20B 109.5 . .
C19A C20A H20C 109.5 . .
H20A C20A H20C 109.5 . .
H20B C20A H20C 109.5 . .
C18B C17B Sn1 113.6(18) . .
C18B C17B H17C 108.8 . .
Sn1 C17B H17C 108.8 . .
C18B C17B H17D 108.9 . .
Sn1 C17B H17D 108.8 . .
H17C C17B H17D 107.7 . .
C17B C18B C19B 123.2(18) . .
C17B C18B H18C 106.5 . .
C19B C18B H18C 106.5 . .
C17B C18B H18D 106.5 . .
C19B C18B H18D 106.5 . .
H18C C18B H18D 106.5 . .
C18B C19B C20B 117.4(19) . .
C18B C19B H19C 107.9 . .
C20B C19B H19C 107.9 . .
C18B C19B H19D 107.9 . .
C20B C19B H19D 107.9 . .
H19C C19B H19D 107.2 . .
C19B C20B H20D 109.5 . .
C19B C20B H20E 109.5 . .
H20D C20B H20E 109.5 . .
C19B C20B H20F 109.5 . .
H20D C20B H20F 109.5 . .
H20E C20B H20F 109.5 . .
C22 C21 Sn1 114.3(3) . .
C22 C21 H21A 108.7 . .
Sn1 C21 H21A 108.7 . .
C22 C21 H21B 108.7 . .
Sn1 C21 H21B 108.7 . .
H21A C21 H21B 107.6 . .
C21 C22 C23 111.6(4) . .
C21 C22 H22A 109.3 . .
C23 C22 H22A 109.3 . .
C21 C22 H22B 109.3 . .
C23 C22 H22B 109.3 . .
H22A C22 H22B 108.0 . .
C24 C23 C22 113.6(4) . .
C24 C23 H23A 108.9 . .
C22 C23 H23A 108.9 . .
C24 C23 H23B 108.9 . .
C22 C23 H23B 108.9 . .
H23A C23 H23B 107.7 . .
C23 C24 H24A 109.5 . .
C23 C24 H24B 109.5 . .
H24A C24 H24B 109.5 . .
C23 C24 H24C 109.5 . .
H24A C24 H24C 109.5 . .
H24B C24 H24C 109.5 . .

loop_
_geom_bond_atom_site_label_1
_geom_bond_atom_site_label_2
_geom_bond_distance
_geom_bond_site_symmetry_2
Sn1 O1 2.113(2) .
Sn1 C21 2.120(3) .
Sn1 C17B 2.19(3) .
Sn1 O2 2.143(2) .
Sn1 C17A 2.10(2) .
Sn1 N1 2.149(2) .
O1 C2 1.310(4) .
O2 C13 1.300(4) .
O3 C13 1.227(4) .
N1 C11 1.312(4) .
N1 C12 1.489(4) .
C1 C2 1.423(4) .
C1 C11 1.430(4) .
C1 C9 1.456(4) .
C2 C3 1.429(4) .
C3 C4 1.352(5) .
C3 H3 0.9500 .
C4 C10 1.426(4) .
C4 H4 0.9500 .
C5 C6 1.373(5) .
C5 C10 1.419(4) .
C5 H5 0.9500 .
C6 C7 1.397(5) .
C6 H6 0.9500 .
C7 C8 1.385(5) .
C7 H7 0.9500 .
C8 C9 1.420(4) .
C8 H8 0.9500 .
C9 C10 1.418(4) .
C11 H11 0.9500 .
C12 C13 1.530(5) .
C12 C14 1.550(4) .
C12 H12 1.0000 .
C14 C16 1.532(5) .
C14 C15 1.537(5) .
C14 H14 1.0000 .
C15 H15A 0.9800 .
C15 H15B 0.9800 .
C15 H15C 0.9800 .
C16 H16A 0.9800 .
C16 H16B 0.9800 .
C16 H16C 0.9800 .
C17A C18A 1.455(16) .
C17A H17A 0.9900 .
C17A H17B 0.9900 .
C18A C19A 1.505(11) .
C18A H18A 0.9900 .
C18A H18B 0.9900 .
C19A C20A 1.522(15) .
C19A H19A 0.9900 .
C19A H19B 0.9900 .
C20A H20A 0.9800 .
C20A H20B 0.9800 .
C20A H20C 0.9800 .
C17B C18B 1.46(2) .
C17B H17C 0.9900 .
C17B H17D 0.9900 .
C18B C19B 1.465(19) .
C18B H18C 0.9900 .
C18B H18D 0.9900 .
C19B C20B 1.500(19) .
C19B H19C 0.9900 .
C19B H19D 0.9900 .
C20B H20D 0.9800 .
C20B H20E 0.9800 .
C20B H20F 0.9800 .
C21 C22 1.466(6) .
C21 H21A 0.9900 .
C21 H21B 0.9900 .
C22 C23 1.545(6) .
C22 H22A 0.9900 .
C22 H22B 0.9900 .
C23 C24 1.449(7) .
C23 H23A 0.9900 .
C23 H23B 0.9900 .
C24 H24A 0.9800 .
C24 H24B 0.9800 .
C24 H24C 0.9800 .

loop_
_geom_hbond_atom_site_label_D
_geom_hbond_atom_site_label_H
_geom_hbond_atom_site_label_A
_geom_hbond_distance_DH
_geom_hbond_distance_HA
_geom_hbond_distance_DA
_geom_hbond_angle_DHA
_geom_hbond_site_symmetry_A
C11 H11 O3 0.95 2.43 3.274(4) 148.3 3_567

loop_
_geom_torsion_atom_site_label_1
_geom_torsion_atom_site_label_2
_geom_torsion_atom_site_label_3
_geom_torsion_atom_site_label_4
_geom_torsion
_geom_torsion_site_symmetry_1
_geom_torsion_site_symmetry_2
_geom_torsion_site_symmetry_3
_geom_torsion_site_symmetry_4
Sn1 O1 C2 C1 -1.2(5) . . . .
Sn1 O1 C2 C3 178.8(2) . . . .
C11 C1 C2 O1 1.9(5) . . . .
C9 C1 C2 O1 -176.3(3) . . . .
C11 C1 C2 C3 -178.1(3) . . . .
C9 C1 C2 C3 3.7(4) . . . .
O1 C2 C3 C4 177.2(3) . . . .
C1 C2 C3 C4 -2.8(5) . . . .
C2 C3 C4 C10 -0.8(5) . . . .
C10 C5 C6 C7 1.9(6) . . . .
C5 C6 C7 C8 -0.6(6) . . . .
C6 C7 C8 C9 -1.1(6) . . . .
C7 C8 C9 C10 1.5(5) . . . .
C7 C8 C9 C1 -176.0(3) . . . .
C2 C1 C9 C10 -1.2(4) . . . .
C11 C1 C9 C10 -179.4(3) . . . .
C2 C1 C9 C8 176.2(3) . . . .
C11 C1 C9 C8 -2.0(5) . . . .
C8 C9 C10 C5 -0.3(5) . . . .
C1 C9 C10 C5 177.3(3) . . . .
C8 C9 C10 C4 -179.9(3) . . . .
C1 C9 C10 C4 -2.3(4) . . . .
C6 C5 C10 C9 -1.4(5) . . . .
C6 C5 C10 C4 178.2(3) . . . .
C3 C4 C10 C9 3.4(5) . . . .
C3 C4 C10 C5 -176.3(3) . . . .
C12 N1 C11 C1 -177.4(3) . . . .
Sn1 N1 C11 C1 5.3(5) . . . .
C2 C1 C11 N1 -4.2(5) . . . .
C9 C1 C11 N1 174.0(3) . . . .
C11 N1 C12 C13 -165.5(3) . . . .
Sn1 N1 C12 C13 12.1(3) . . . .
C11 N1 C12 C14 71.1(3) . . . .
Sn1 N1 C12 C14 -111.2(2) . . . .
Sn1 O2 C13 O3 -165.4(3) . . . .
Sn1 O2 C13 C12 17.8(3) . . . .
N1 C12 C13 O3 163.9(3) . . . .
C14 C12 C13 O3 -73.0(4) . . . .
N1 C12 C13 O2 -19.1(4) . . . .
C14 C12 C13 O2 103.9(3) . . . .
N1 C12 C14 C16 -168.0(3) . . . .
C13 C12 C14 C16 69.7(4) . . . .
N1 C12 C14 C15 65.5(4) . . . .
C13 C12 C14 C15 -56.8(4) . . . .
Sn1 C17A C18A C19A 58.8(15) . . . .
C17A C18A C19A C20A 62.6(13) . . . .
Sn1 C17B C18B C19B -60(3) . . . .
C17B C18B C19B C20B 179(2) . . . .
Sn1 C21 C22 C23 175.7(3) . . . .
C21 C22 C23 C24 -172.6(4) . . . .
